data_7212755
loop_
_publ_author_name
'Aaker\"oy, Christer B.'
'Rajbanshi, Arbin'
'Li, Z. Jane'
'Desper, John'

_publ_section_title
;
 Mapping out the synthetic landscape for re-crystallization,
 co-crystallization and salt formation
;
_journal_issue 12
_journal_name_full CrystEngComm
_journal_page_first 4231
_journal_paper_doi 10.1039/c0ce00052c
_journal_volume 12
_journal_year 2010
_chemical_formula_moiety
;
(C5 H6 N2)2 (C10 H18 O4)
;
_chemical_formula_sum 'C20 H30 N4 O4'
_chemical_formula_weight 390.48
_chemical_name_systematic
;
AR-1g-15 2-aminopyridine, HOOC-(CH2)8-COOH
;
_space_group_IT_number 14
_symmetry_cell_setting monoclinic
_symmetry_space_group_name_Hall '-P 2yn'
_symmetry_space_group_name_H-M 'P 1 21/n 1'
_atom_sites_solution_hydrogens geom
_atom_sites_solution_primary direct
_atom_sites_solution_secondary difmap
_audit_creation_method SHELXL-97
_cell_angle_alpha 90.00
_cell_angle_beta 102.979(3)
_cell_angle_gamma 90.00
_cell_formula_units_Z 2
_cell_length_a 8.2382(6)
_cell_length_b 7.3603(5)
_cell_length_c 17.7902(11)
_cell_measurement_reflns_used 6851
_cell_measurement_temperature 120(2)
_cell_measurement_theta_max 31.65
_cell_measurement_theta_min 2.55
_cell_volume 1051.16(12)
_computing_cell_refinement 'Bruker SMART'
_computing_data_collection 'Bruker SMART'
_computing_data_reduction 'Bruker SAINT'
_computing_molecular_graphics 'Bruker SHELXTL'
_computing_publication_material 'Bruker SHELXTL'
_computing_structure_refinement 'SHELXL-97 (Sheldrick, 1997)'
_computing_structure_solution 'SHELXS-97 (Sheldrick, 1990)'
_diffrn_ambient_temperature 120(2)
_diffrn_measured_fraction_theta_full 0.999
_diffrn_measured_fraction_theta_max 0.999
_diffrn_measurement_device_type 'CCD area detector'
_diffrn_measurement_method 'phi and omega scans'
_diffrn_radiation_monochromator graphite
_diffrn_radiation_source 'fine-focus sealed tube'
_diffrn_radiation_type MoK\a
_diffrn_radiation_wavelength 0.71073
_diffrn_reflns_av_R_equivalents 0.0206
_diffrn_reflns_av_sigmaI/netI 0.0194
_diffrn_reflns_limit_h_max 12
_diffrn_reflns_limit_h_min -9
_diffrn_reflns_limit_k_max 10
_diffrn_reflns_limit_k_min -9
_diffrn_reflns_limit_l_max 26
_diffrn_reflns_limit_l_min -26
_diffrn_reflns_number 12489
_diffrn_reflns_theta_full 31.51
_diffrn_reflns_theta_max 31.51
_diffrn_reflns_theta_min 2.35
_exptl_absorpt_coefficient_mu 0.087
_exptl_absorpt_correction_type none
_exptl_crystal_colour colourless
_exptl_crystal_density_diffrn 1.234
_exptl_crystal_density_method 'not measured'
_exptl_crystal_description prism
_exptl_crystal_F_000 420
_exptl_crystal_size_max 0.25
_exptl_crystal_size_mid 0.25
_exptl_crystal_size_min 0.20
_refine_diff_density_max 0.430
_refine_diff_density_min -0.307
_refine_diff_density_rms 0.047
_refine_ls_extinction_method none
_refine_ls_goodness_of_fit_ref 1.091
_refine_ls_hydrogen_treatment mixed
_refine_ls_matrix_type full
_refine_ls_number_parameters 136
_refine_ls_number_reflns 3494
_refine_ls_number_restraints 0
_refine_ls_restrained_S_all 1.091
_refine_ls_R_factor_all 0.0474
_refine_ls_R_factor_gt 0.0400
_refine_ls_shift/su_max 0.000
_refine_ls_shift/su_mean 0.000
_refine_ls_structure_factor_coef Fsqd
_refine_ls_weighting_details 'calc w=1/[\s^2^(Fo^2^)+(0.0600P)^2^+0.2000P] where P=(Fo^2^+2Fc^2^)/3'
_refine_ls_weighting_scheme calc
_refine_ls_wR_factor_gt 0.1100
_refine_ls_wR_factor_ref 0.1159
_reflns_number_gt 2982
_reflns_number_total 3494
_reflns_threshold_expression >2sigma(I)
_cod_data_source_file c0ce00052c.txt
_cod_data_source_block ar0816m(A15)
_cod_depositor_comments
;
The following automatic conversions were performed:

'_symmetry_cell_setting' value 'Monoclinic' changed to 'monoclinic'
according to /home/saulius/struct/CIF-dictionaries/cif_core.dic
dictionary named 'cif_core.dic' version 2.4.2 from 2011-04-26.

Automatic conversion script
Id: cif_fix_values 1891 2012-01-12 08:04:46Z andrius 
;
_cod_original_sg_symbol_H-M P2(1)/n
_cod_database_code 7212755

loop_
_symmetry_equiv_pos_as_xyz
'x, y, z'
'-x+1/2, y+1/2, -z+1/2'
'-x, -y, -z'
'x-1/2, -y-1/2, z-1/2'

loop_
_atom_site_label
_atom_site_type_symbol
_atom_site_fract_x
_atom_site_fract_y
_atom_site_fract_z
_atom_site_U_iso_or_equiv
_atom_site_adp_type
_atom_site_occupancy
_atom_site_symmetry_multiplicity
_atom_site_calc_flag
_atom_site_refinement_flags
N11 N 0.51614(9) -0.07936(9) 0.15436(4) 0.01800(15) Uani 1 1 d .
H11 H 0.4781(14) 0.0339(16) 0.1236(6) 0.022 Uiso 1 1 d .
C12 C 0.47027(10) -0.11222(11) 0.22143(4) 0.01764(16) Uani 1 1 d .
N12 N 0.38003(10) 0.01187(11) 0.24821(4) 0.02457(17) Uani 1 1 d .
H12A H 0.3459(16) 0.1148(18) 0.2202(7) 0.029 Uiso 1 1 d .
H12B H 0.3319(16) -0.0220(17) 0.2867(7) 0.029 Uiso 1 1 d .
C13 C 0.52001(11) -0.27795(12) 0.26048(5) 0.02085(17) Uani 1 1 d .
H13 H 0.4902 -0.3039 0.3079 0.025 Uiso 1 1 calc R
C14 C 0.61116(11) -0.39994(13) 0.22934(5) 0.02457(18) Uani 1 1 d .
H14 H 0.6438 -0.5116 0.2551 0.029 Uiso 1 1 calc R
C15 C 0.65714(12) -0.36194(13) 0.15945(5) 0.02585(19) Uani 1 1 d .
H15 H 0.7218 -0.4457 0.1379 0.031 Uiso 1 1 calc R
C16 C 0.60623(11) -0.20117(12) 0.12352(5) 0.02190(17) Uani 1 1 d .
H16 H 0.6346 -0.1741 0.0758 0.026 Uiso 1 1 calc R
C21 C 0.33195(10) 0.32043(11) 0.08966(4) 0.01750(16) Uani 1 1 d .
O21 O 0.42415(9) 0.20129(9) 0.06861(4) 0.02556(16) Uani 1 1 d .
O22 O 0.28338(9) 0.31475(8) 0.15118(3) 0.02385(15) Uani 1 1 d .
C22 C 0.27704(10) 0.47603(11) 0.03385(4) 0.01772(15) Uani 1 1 d .
H22A H 0.2064 0.4261 -0.0142 0.021 Uiso 1 1 calc R
H22B H 0.3772 0.5294 0.0204 0.021 Uiso 1 1 calc R
C23 C 0.18138(10) 0.62718(10) 0.06281(4) 0.01736(15) Uani 1 1 d .
H23A H 0.2516 0.6797 0.1104 0.021 Uiso 1 1 calc R
H23B H 0.0804 0.5756 0.0761 0.021 Uiso 1 1 calc R
C24 C 0.13022(11) 0.77744(11) 0.00329(5) 0.01939(16) Uani 1 1 d .
H24A H 0.2315 0.8300 -0.0093 0.023 Uiso 1 1 calc R
H24B H 0.0619 0.7241 -0.0446 0.023 Uiso 1 1 calc R
C25 C 0.03165(11) 0.92866(11) 0.03081(5) 0.02013(16) Uani 1 1 d .
H25A H 0.1033 0.9886 0.0762 0.024 Uiso 1 1 calc R
H25B H -0.0646 0.8748 0.0475 0.024 Uiso 1 1 calc R

loop_
_atom_site_aniso_label
_atom_site_aniso_U_11
_atom_site_aniso_U_22
_atom_site_aniso_U_33
_atom_site_aniso_U_23
_atom_site_aniso_U_13
_atom_site_aniso_U_12
N11 0.0191(3) 0.0197(3) 0.0160(3) 0.0017(2) 0.0055(2) 0.0010(2)
C12 0.0183(3) 0.0190(3) 0.0161(3) 0.0006(3) 0.0050(3) -0.0008(3)
N12 0.0336(4) 0.0214(3) 0.0232(3) 0.0042(3) 0.0159(3) 0.0055(3)
C13 0.0236(4) 0.0225(4) 0.0166(3) 0.0041(3) 0.0048(3) 0.0016(3)
C14 0.0274(4) 0.0236(4) 0.0220(4) 0.0051(3) 0.0041(3) 0.0065(3)
C15 0.0286(4) 0.0273(4) 0.0228(4) 0.0021(3) 0.0081(3) 0.0099(4)
C16 0.0226(4) 0.0263(4) 0.0182(3) 0.0009(3) 0.0077(3) 0.0039(3)
C21 0.0193(3) 0.0156(3) 0.0185(3) 0.0004(2) 0.0062(3) 0.0013(3)
O21 0.0349(4) 0.0225(3) 0.0235(3) 0.0057(2) 0.0155(3) 0.0125(3)
O22 0.0344(4) 0.0199(3) 0.0213(3) 0.0032(2) 0.0146(3) 0.0068(2)
C22 0.0205(4) 0.0165(3) 0.0172(3) 0.0017(3) 0.0064(3) 0.0029(3)
C23 0.0195(3) 0.0150(3) 0.0183(3) 0.0005(2) 0.0056(3) 0.0014(3)
C24 0.0235(4) 0.0149(3) 0.0206(4) 0.0015(3) 0.0069(3) 0.0021(3)
C25 0.0249(4) 0.0140(3) 0.0221(4) 0.0012(3) 0.0068(3) 0.0019(3)

loop_
_atom_type_symbol
_atom_type_description
_atom_type_scat_dispersion_real
_atom_type_scat_dispersion_imag
_atom_type_scat_source
C C 0.0033 0.0016 'International Tables Vol C Tables 4.2.6.8 and 6.1.1.4'
H H 0.0000 0.0000 'International Tables Vol C Tables 4.2.6.8 and 6.1.1.4'
N N 0.0061 0.0033 'International Tables Vol C Tables 4.2.6.8 and 6.1.1.4'
O O 0.0106 0.0060 'International Tables Vol C Tables 4.2.6.8 and 6.1.1.4'

loop_
_geom_angle_atom_site_label_1
_geom_angle_atom_site_label_2
_geom_angle_atom_site_label_3
_geom_angle
_geom_angle_site_symmetry_1
_geom_angle_site_symmetry_3
C12 N11 C16 121.71(7) . .
C12 N11 H11 120.8(6) . .
C16 N11 H11 117.3(6) . .
N12 C12 N11 118.83(7) . .
N12 C12 C13 122.54(7) . .
N11 C12 C13 118.63(7) . .
C12 N12 H12A 120.1(8) . .
C12 N12 H12B 117.3(8) . .
H12A N12 H12B 120.6(11) . .
C14 C13 C12 119.45(7) . .
C14 C13 H13 120.3 . .
C12 C13 H13 120.3 . .
C13 C14 C15 120.64(8) . .
C13 C14 H14 119.7 . .
C15 C14 H14 119.7 . .
C16 C15 C14 118.08(8) . .
C16 C15 H15 121.0 . .
C14 C15 H15 121.0 . .
N11 C16 C15 121.47(8) . .
N11 C16 H16 119.3 . .
C15 C16 H16 119.3 . .
O22 C21 O21 124.49(7) . .
O22 C21 C22 119.50(7) . .
O21 C21 C22 115.99(7) . .
C21 C22 C23 115.61(6) . .
C21 C22 H22A 108.4 . .
C23 C22 H22A 108.4 . .
C21 C22 H22B 108.4 . .
C23 C22 H22B 108.4 . .
H22A C22 H22B 107.4 . .
C22 C23 C24 112.31(6) . .
C22 C23 H23A 109.1 . .
C24 C23 H23A 109.1 . .
C22 C23 H23B 109.1 . .
C24 C23 H23B 109.1 . .
H23A C23 H23B 107.9 . .
C25 C24 C23 113.05(7) . .
C25 C24 H24A 109.0 . .
C23 C24 H24A 109.0 . .
C25 C24 H24B 109.0 . .
C23 C24 H24B 109.0 . .
H24A C24 H24B 107.8 . .
C24 C25 C25 113.20(8) . 3_575
C24 C25 H25A 108.9 . .
C25 C25 H25A 108.9 3_575 .
C24 C25 H25B 108.9 . .
C25 C25 H25B 108.9 3_575 .
H25A C25 H25B 107.8 . .

loop_
_geom_bond_atom_site_label_1
_geom_bond_atom_site_label_2
_geom_bond_distance
_geom_bond_site_symmetry_2
N11 C12 1.3519(10) .
N11 C16 1.3560(11) .
N11 H11 1.007(12) .
C12 N12 1.3315(11) .
C12 C13 1.4179(11) .
N12 H12A 0.915(13) .
N12 H12B 0.901(13) .
C13 C14 1.3653(12) .
C13 H13 0.9500 .
C14 C15 1.4068(13) .
C14 H14 0.9500 .
C15 C16 1.3654(12) .
C15 H15 0.9500 .
C16 H16 0.9500 .
C21 O22 1.2474(10) .
C21 O21 1.2704(10) .
C21 C22 1.5168(11) .
C22 C23 1.5187(11) .
C22 H22A 0.9900 .
C22 H22B 0.9900 .
C23 C24 1.5236(11) .
C23 H23A 0.9900 .
C23 H23B 0.9900 .
C24 C25 1.5220(11) .
C24 H24A 0.9900 .
C24 H24B 0.9900 .
C25 C25 1.5230(16) 3_575
C25 H25A 0.9900 .
C25 H25B 0.9900 .

loop_
_geom_hbond_atom_site_label_D
_geom_hbond_atom_site_label_H
_geom_hbond_atom_site_label_A
_geom_hbond_distance_DH
_geom_hbond_distance_HA
_geom_hbond_distance_DA
_geom_hbond_angle_DHA
_geom_hbond_site_symmetry_A
N11 H11 O21 1.007(12) 1.574(12) 2.5786(9) 174.3(10) .
N12 H12A O22 0.915(13) 1.912(14) 2.8224(10) 172.7(12) .
N12 H12B O22 0.901(13) 2.009(13) 2.8641(10) 158.0(11) 2_545

loop_
_geom_torsion_atom_site_label_1
_geom_torsion_atom_site_label_2
_geom_torsion_atom_site_label_3
_geom_torsion_atom_site_label_4
_geom_torsion
_geom_torsion_site_symmetry_4
C16 N11 C12 N12 -179.15(8) .
C16 N11 C12 C13 0.73(12) .
N12 C12 C13 C14 179.37(8) .
N11 C12 C13 C14 -0.51(12) .
C12 C13 C14 C15 0.56(14) .
C13 C14 C15 C16 -0.80(14) .
C12 N11 C16 C15 -1.02(13) .
C14 C15 C16 N11 1.02(14) .
O22 C21 C22 C23 7.04(11) .
O21 C21 C22 C23 -174.17(7) .
C21 C22 C23 C24 -179.74(7) .
C22 C23 C24 C25 179.04(7) .
C23 C24 C25 C25 -175.37(8) 3_575
